data_4002370
loop_
_publ_author_name
'Belik, A.A.'
'Matsui, Y.'
'Kamiyama, T.'
'Wuernisha, T.'
'Mori, K.'
'Maie, M.'
'Nagai, T.'
'Takayama-Muromachi, E.'

_publ_section_title
;
 High-pressure synthesis, crystal structures, and properties of
 perovskite-like Bi Al O3 and pyroxene-like Bi Ga O3
;
_journal_name_full 'Chemistry of Materials (1,1989-)'
_journal_page_first 133
_journal_page_last 139
_journal_volume 18
_journal_year 2006
_chemical_formula_sum 'Bi Ga O3'
_space_group_IT_number 54
_symmetry_space_group_name_Hall '-P 2a 2ac'
_symmetry_space_group_name_H-M 'P c c a'
_cell_angle_alpha 90
_cell_angle_beta 90
_cell_angle_gamma 90
_cell_formula_units_Z 4
_cell_length_a 5.4162
_cell_length_b 5.1335
_cell_length_c 9.9369
_cell_volume 276.286
_citation_journal_id_ASTM CMATEX
_cod_data_source_file Belik_CMATEX_2006_806.cif
_cod_data_source_block Bi1Ga1O3
_cod_original_cell_volume 276.2862
_cod_original_formula_sum 'Bi1 Ga1 O3'
_cod_database_code 4002370

loop_
_symmetry_equiv_pos_as_xyz
x,y,z
-x+1/2,-y,z
x+1/2,-y,-z+1/2
-x,y,-z+1/2
-x,-y,-z
x-1/2,y,-z
-x-1/2,y,z-1/2
x,-y,z-1/2

loop_
_atom_site_label
_atom_site_type_symbol
_atom_site_fract_x
_atom_site_fract_y
_atom_site_fract_z
_atom_site_occupancy
_atom_site_U_iso_or_equiv
O2 O-2 0.9055 0.2314 0.0503 1 0.0
Bi1 Bi+3 0.25 0 0.6098 1 0.0
Ga1 Ga+3 0.25 0.5 0.3583 1 0.0
O1 O-2 0 0.6333 0.25 1 0.0
